data_7160413
loop_
_publ_author_name
'Devaraju, Mohankumar'
'Prasad Dasappa, Jagadeesh'

_publ_section_title
;
 Oxidative annulation of L-phenylalanine using I<sub>2</sub>/DMSO: an easy
 approach for chemoselective synthesis of 2,3,5-trisubstituted pyridines
 and 2,5-disubstituted oxazoles.
;
_journal_issue 14
_journal_name_full 'Organic &amp; biomolecular chemistry'
_journal_page_first 3437
_journal_page_last 3442
_journal_paper_doi 10.1039/d5ob00039d
_journal_volume 23
_journal_year 2025
_chemical_formula_moiety C18H15NO4
_chemical_formula_sum 'C18 H15 N O4'
_chemical_formula_weight 309.31
_chemical_melting_point 136
_chemical_name_common OXAZOLE
_chemical_name_systematic (5-(3,4-dimethoxyphenyl)oxazol-2-yl)(phenyl)methanone
_space_group_crystal_system monoclinic
_space_group_IT_number 14
_space_group_name_Hall '-P 2ybc'
_space_group_name_H-M_alt 'P 1 21/c 1'
_atom_sites_solution_hydrogens geom
_audit_creation_method SHELXL-2019/1
_audit_update_record
;
2024-04-19 deposited with the CCDC.	2025-03-07 downloaded from the CCDC.
;
_cell_angle_alpha 90
_cell_angle_beta 96.925(7)
_cell_angle_gamma 90
_cell_formula_units_Z 4
_cell_length_a 8.048(2)
_cell_length_b 8.244(2)
_cell_length_c 23.019(7)
_cell_measurement_reflns_used 9739
_cell_measurement_temperature 298(2)
_cell_measurement_theta_max 25.86
_cell_measurement_theta_min 2.55
_cell_volume 1516.1(7)
_computing_structure_refinement 'SHELXL-2019/1 (Sheldrick, 2019)'
_diffrn_ambient_temperature 298(2)
_diffrn_measured_fraction_theta_full 0.989
_diffrn_measured_fraction_theta_max 0.989
_diffrn_measurement_device_type 'Bruker APEX-II CCD'
_diffrn_measurement_method '\f and \w scans'
_diffrn_radiation_type MoK\a
_diffrn_radiation_wavelength 0.71073
_diffrn_reflns_av_R_equivalents 0.0422
_diffrn_reflns_av_unetI/netI 0.0191
_diffrn_reflns_Laue_measured_fraction_full 0.989
_diffrn_reflns_Laue_measured_fraction_max 0.989
_diffrn_reflns_limit_h_max 9
_diffrn_reflns_limit_h_min -9
_diffrn_reflns_limit_k_max 9
_diffrn_reflns_limit_k_min -9
_diffrn_reflns_limit_l_max 27
_diffrn_reflns_limit_l_min -27
_diffrn_reflns_number 31025
_diffrn_reflns_point_group_measured_fraction_full 0.989
_diffrn_reflns_point_group_measured_fraction_max 0.989
_diffrn_reflns_theta_full 24.998
_diffrn_reflns_theta_max 24.998
_diffrn_reflns_theta_min 2.549
_exptl_absorpt_coefficient_mu 0.097
_exptl_crystal_colour COLOURLESS
_exptl_crystal_density_diffrn 1.355
_exptl_crystal_description BLOCK
_exptl_crystal_F_000 648
_exptl_crystal_recrystallization_method 'Re-crystallisation from solvent: Ethylacetate'
_exptl_crystal_size_max 0.22
_exptl_crystal_size_mid 0.18
_exptl_crystal_size_min 0.15
_refine_diff_density_max 0.499
_refine_diff_density_min -0.309
_refine_diff_density_rms 0.082
_refine_ls_extinction_method none
_refine_ls_goodness_of_fit_ref 1.132
_refine_ls_hydrogen_treatment constr
_refine_ls_matrix_type full
_refine_ls_number_parameters 210
_refine_ls_number_reflns 2644
_refine_ls_number_restraints 0
_refine_ls_restrained_S_all 1.132
_refine_ls_R_factor_all 0.1037
_refine_ls_R_factor_gt 0.0996
_refine_ls_shift/su_max 0.000
_refine_ls_shift/su_mean 0.000
_refine_ls_structure_factor_coef Fsqd
_refine_ls_weighting_details 'w=1/[\s^2^(Fo^2^)+(0.0005P)^2^+9.1677P] where P=(Fo^2^+2Fc^2^)/3'
_refine_ls_weighting_scheme calc
_refine_ls_wR_factor_gt 0.2551
_refine_ls_wR_factor_ref 0.2573
_reflns_Friedel_coverage 0.000
_reflns_number_gt 2436
_reflns_number_total 2644
_reflns_threshold_expression 'I > 2\s(I)'
_cod_data_source_file d5ob00039d2.cif
_cod_data_source_block AKASPGNOX08_0ma_a
_cod_depositor_comments 'Adding full bibliography for 7160411--7160413.cif.'
_cod_original_cell_volume 1516.2(7)
_cod_original_sg_symbol_H-M 'P 21/c'
_cod_database_code 7160413
_shelx_shelxl_version_number 2019/1
_shelx_space_group_comment
;
The symmetry employed for this shelxl refinement is uniquely defined
by the following loop, which should always be used as a source of
symmetry information in preference to the above space-group names.
They are only intended as comments.
;

loop_
_space_group_symop_operation_xyz
'x, y, z'
'-x, y+1/2, -z+1/2'
'-x, -y, -z'
'x, -y-1/2, z-1/2'

loop_
_atom_site_label
_atom_site_type_symbol
_atom_site_fract_x
_atom_site_fract_y
_atom_site_fract_z
_atom_site_U_iso_or_equiv
_atom_site_adp_type
_atom_site_occupancy
_atom_site_site_symmetry_order
_atom_site_calc_flag
_atom_site_refinement_flags_posn
_atom_site_refinement_flags_adp
_atom_site_refinement_flags_occupancy
_atom_site_disorder_assembly
_atom_site_disorder_group
O3 O 0.8224(4) 0.2869(5) 0.50558(15) 0.0420(9) Uani 1 1 d . . . . .
O1 O 0.4459(5) 0.6247(5) 0.70300(16) 0.0462(10) Uani 1 1 d . . . . .
O2 O 0.2466(5) 0.4247(5) 0.64614(17) 0.0499(11) Uani 1 1 d . . . . .
O4 O 1.1198(5) 0.1777(6) 0.47952(19) 0.0631(13) Uani 1 1 d . . . . .
N1 N 0.6867(6) 0.1401(6) 0.43454(19) 0.0438(11) Uani 1 1 d . . . . .
C2 C 0.5085(6) 0.5509(6) 0.6569(2) 0.0365(12) Uani 1 1 d . . . . .
C7 C 0.3976(6) 0.4404(6) 0.6258(2) 0.0355(11) Uani 1 1 d . . . . .
C9 C 0.6550(6) 0.2904(6) 0.5130(2) 0.0366(12) Uani 1 1 d . . . . .
C12 C 1.0001(7) 0.1572(7) 0.4424(2) 0.0387(12) Uani 1 1 d . . . . .
C5 C 0.6070(6) 0.3810(6) 0.5624(2) 0.0361(12) Uani 1 1 d . . . . .
C3 C 0.6644(7) 0.5744(7) 0.6403(2) 0.0431(13) Uani 1 1 d . . . . .
H3 H 0.737796 0.647039 0.660936 0.052 Uiso 1 1 calc R U . . .
C10 C 0.5735(7) 0.1989(7) 0.4699(2) 0.0427(13) Uani 1 1 d . . . . .
H10 H 0.458947 0.178729 0.464879 0.051 Uiso 1 1 calc R U . . .
C4 C 0.7136(7) 0.4907(7) 0.5930(2) 0.0432(13) Uani 1 1 d . . . . .
H4 H 0.819270 0.508697 0.581729 0.052 Uiso 1 1 calc R U . . .
C11 C 0.8315(7) 0.1940(7) 0.4582(2) 0.0398(12) Uani 1 1 d . . . . .
C13 C 1.0205(7) 0.0965(6) 0.3832(2) 0.0411(13) Uani 1 1 d . . . . .
C6 C 0.4465(6) 0.3564(7) 0.5790(2) 0.0381(12) Uani 1 1 d . . . . .
H6 H 0.373364 0.283537 0.558401 0.046 Uiso 1 1 calc R U . . .
C14 C 1.1633(7) 0.0040(7) 0.3779(3) 0.0491(14) Uani 1 1 d . . . . .
H14 H 1.237613 -0.021001 0.410799 0.059 Uiso 1 1 calc R U . . .
C18 C 0.9138(8) 0.1357(7) 0.3344(2) 0.0506(15) Uani 1 1 d . . . . .
H18 H 0.819022 0.197835 0.337870 0.061 Uiso 1 1 calc R U . . .
C8 C 0.1397(8) 0.2974(10) 0.6217(3) 0.069(2) Uani 1 1 d . . . . .
H8A H 0.106408 0.318955 0.580938 0.104 Uiso 1 1 calc R U . . .
H8B H 0.042177 0.291827 0.641845 0.104 Uiso 1 1 calc R U . . .
H8C H 0.198614 0.196064 0.625773 0.104 Uiso 1 1 calc R U . . .
C17 C 0.9471(10) 0.0827(9) 0.2796(3) 0.0638(19) Uani 1 1 d . . . . .
H17 H 0.874398 0.108487 0.246314 0.077 Uiso 1 1 calc R U . . .
C15 C 1.1927(9) -0.0494(8) 0.3237(3) 0.0625(19) Uani 1 1 d . . . . .
H15 H 1.285274 -0.114717 0.320373 0.075 Uiso 1 1 calc R U . . .
C16 C 1.0894(11) -0.0089(8) 0.2749(3) 0.070(2) Uani 1 1 d . . . . .
H16 H 1.114012 -0.042592 0.238306 0.083 Uiso 1 1 calc R U . . .
C1 C 0.5463(10) 0.7446(11) 0.7333(4) 0.091(3) Uani 1 1 d . . . . .
H1A H 0.647947 0.696344 0.751554 0.136 Uiso 1 1 calc R U . . .
H1B H 0.486769 0.792457 0.762755 0.136 Uiso 1 1 calc R U . . .
H1C H 0.572485 0.826921 0.706362 0.136 Uiso 1 1 calc R U . . .

loop_
_atom_site_aniso_label
_atom_site_aniso_U_11
_atom_site_aniso_U_22
_atom_site_aniso_U_33
_atom_site_aniso_U_23
_atom_site_aniso_U_13
_atom_site_aniso_U_12
O3 0.0366(19) 0.051(2) 0.039(2) -0.0072(18) 0.0099(16) -0.0032(17)
O1 0.050(2) 0.048(2) 0.043(2) -0.0164(18) 0.0128(17) -0.0127(18)
O2 0.040(2) 0.062(3) 0.051(2) -0.015(2) 0.0195(18) -0.0172(19)
O4 0.045(2) 0.091(4) 0.053(3) -0.019(2) 0.004(2) 0.001(2)
N1 0.041(3) 0.052(3) 0.039(2) -0.002(2) 0.008(2) -0.002(2)
C2 0.043(3) 0.036(3) 0.032(3) 0.001(2) 0.007(2) -0.001(2)
C7 0.034(3) 0.038(3) 0.035(3) -0.001(2) 0.006(2) -0.006(2)
C9 0.036(3) 0.040(3) 0.035(3) 0.003(2) 0.009(2) -0.001(2)
C12 0.039(3) 0.043(3) 0.035(3) 0.000(2) 0.007(2) -0.004(2)
C5 0.040(3) 0.035(3) 0.034(3) -0.001(2) 0.007(2) 0.000(2)
C3 0.042(3) 0.042(3) 0.045(3) -0.007(3) 0.004(2) -0.011(2)
C10 0.039(3) 0.049(3) 0.040(3) -0.002(3) 0.004(2) -0.004(3)
C4 0.037(3) 0.046(3) 0.049(3) -0.002(3) 0.012(2) -0.004(2)
C11 0.043(3) 0.039(3) 0.039(3) -0.002(2) 0.011(2) -0.002(2)
C13 0.046(3) 0.035(3) 0.044(3) 0.000(2) 0.015(2) -0.004(2)
C6 0.035(3) 0.042(3) 0.038(3) -0.004(2) 0.006(2) -0.006(2)
C14 0.049(3) 0.044(3) 0.057(4) -0.001(3) 0.016(3) -0.005(3)
C18 0.069(4) 0.045(3) 0.039(3) 0.001(3) 0.015(3) 0.007(3)
C8 0.048(4) 0.090(5) 0.072(4) -0.030(4) 0.019(3) -0.032(4)
C17 0.096(5) 0.060(4) 0.036(3) 0.001(3) 0.013(3) -0.005(4)
C15 0.072(4) 0.048(4) 0.075(5) -0.007(3) 0.042(4) -0.004(3)
C16 0.112(6) 0.048(4) 0.058(4) -0.009(3) 0.048(4) -0.014(4)
C1 0.089(6) 0.099(6) 0.093(6) -0.065(5) 0.045(5) -0.049(5)

loop_
_atom_type_symbol
_atom_type_description
_atom_type_scat_dispersion_real
_atom_type_scat_dispersion_imag
_atom_type_scat_source
C C 0.0033 0.0016 'International Tables Vol C Tables 4.2.6.8 and 6.1.1.4'
H H 0.0000 0.0000 'International Tables Vol C Tables 4.2.6.8 and 6.1.1.4'
N N 0.0061 0.0033 'International Tables Vol C Tables 4.2.6.8 and 6.1.1.4'
O O 0.0106 0.0060 'International Tables Vol C Tables 4.2.6.8 and 6.1.1.4'

loop_
_geom_angle_atom_site_label_1
_geom_angle_atom_site_label_2
_geom_angle_atom_site_label_3
_geom_angle
_geom_angle_site_symmetry_1
_geom_angle_site_symmetry_3
_geom_angle_publ_flag
C11 O3 C9 105.2(4) . . ?
C2 O1 C1 117.0(4) . . ?
C7 O2 C8 117.0(4) . . ?
C11 N1 C10 104.7(4) . . ?
O1 C2 C3 126.0(5) . . ?
O1 C2 C7 114.3(4) . . ?
C3 C2 C7 119.7(5) . . ?
O2 C7 C6 125.0(5) . . ?
O2 C7 C2 115.1(4) . . ?
C6 C7 C2 120.0(5) . . ?
C10 C9 O3 107.0(4) . . ?
C10 C9 C5 135.3(5) . . ?
O3 C9 C5 117.7(4) . . ?
O4 C12 C11 118.1(5) . . ?
O4 C12 C13 121.7(5) . . ?
C11 C12 C13 120.2(5) . . ?
C4 C5 C6 119.5(5) . . ?
C4 C5 C9 121.9(5) . . ?
C6 C5 C9 118.6(5) . . ?
C2 C3 C4 120.4(5) . . ?
C9 C10 N1 109.4(5) . . ?
C5 C4 C3 120.5(5) . . ?
N1 C11 O3 113.6(5) . . ?
N1 C11 C12 129.0(5) . . ?
O3 C11 C12 117.3(5) . . ?
C18 C13 C14 120.0(5) . . ?
C18 C13 C12 123.2(5) . . ?
C14 C13 C12 116.7(5) . . ?
C7 C6 C5 119.9(5) . . ?
C15 C14 C13 119.3(6) . . ?
C13 C18 C17 120.0(6) . . ?
C16 C17 C18 119.5(7) . . ?
C16 C15 C14 121.3(7) . . ?
C15 C16 C17 119.9(6) . . ?

loop_
_geom_bond_atom_site_label_1
_geom_bond_atom_site_label_2
_geom_bond_distance
_geom_bond_site_symmetry_2
_geom_bond_publ_flag
O3 C11 1.342(6) . ?
O3 C9 1.379(6) . ?
O1 C2 1.371(6) . ?
O1 C1 1.408(7) . ?
O2 C7 1.360(6) . ?
O2 C8 1.429(7) . ?
O4 C12 1.220(6) . ?
N1 C11 1.303(7) . ?
N1 C10 1.381(7) . ?
C2 C3 1.368(7) . ?
C2 C7 1.409(7) . ?
C7 C6 1.377(7) . ?
C9 C10 1.351(7) . ?
C9 C5 1.451(7) . ?
C12 C11 1.478(7) . ?
C12 C13 1.480(7) . ?
C5 C4 1.380(7) . ?
C5 C6 1.405(7) . ?
C3 C4 1.388(7) . ?
C13 C18 1.367(8) . ?
C13 C14 1.397(8) . ?
C14 C15 1.369(8) . ?
C18 C17 1.392(8) . ?
C17 C16 1.387(10) . ?
C15 C16 1.357(10) . ?
